data_4342271
loop_
_publ_author_name
'Ramogida, Caterina F.'
'Cawthray, Jacqueline F.'
'Boros, Eszter'
'Ferreira, Cara L.'
'Patrick, Brian O.'
'Adam, Michael J.'
'Orvig, Chris'

_publ_section_title
;
 H2CHXdedpa and H4CHXoctapa-Chiral Acyclic Chelating Ligands for (67/68)Ga
 and (111)In Radiopharmaceuticals.
;
_journal_issue 4
_journal_name_full 'Inorganic chemistry'
_journal_page_first 2017
_journal_page_last 2031
_journal_paper_doi 10.1021/ic502942a
_journal_volume 54
_journal_year 2015
_chemical_absolute_configuration ad
_chemical_formula_moiety 'C24 H24 Ga N4 O8, H2 O'
_chemical_formula_sum 'C24 H26 Ga N4 O9'
_chemical_formula_weight 584.21
_space_group_crystal_system orthorhombic
_space_group_IT_number 19
_space_group_name_Hall 'P 2ac 2ab'
_space_group_name_H-M_alt 'P 21 21 21'
_symmetry_space_group_name_Hall 'P 2ac 2ab'
_symmetry_space_group_name_H-M 'P 21 21 21'
_atom_sites_solution_hydrogens mixed
_atom_sites_solution_primary direct
_audit_creation_date 2014-10-22
_audit_creation_method
;
Olex2 1.2
(compiled 2014.09.19 svn.r3010 for OlexSys, GUI svn.r4874)
;
_cell_angle_alpha 90
_cell_angle_beta 90
_cell_angle_gamma 90
_cell_formula_units_Z 4
_cell_length_a 8.244(3)
_cell_length_b 12.080(4)
_cell_length_c 23.431(7)
_cell_measurement_reflns_used 9992
_cell_measurement_temperature 100
_cell_measurement_theta_max 28.33
_cell_measurement_theta_min 2.99
_cell_volume 2333.4(13)
_computing_cell_refinement 'SAINT v8.34A (Bruker, 2013)'
_computing_data_reduction 'SAINT v8.34A (Bruker, 2013)'
_computing_molecular_graphics 'Olex2 (Dolomanov et al., 2009)'
_computing_publication_material 'Olex2 (Dolomanov et al., 2009)'
_computing_structure_refinement 'XL (Sheldrick, 2008)'
_computing_structure_solution 'ShelXT (Sheldrick, 2008)'
_diffrn_ambient_temperature 100
_diffrn_detector 'Bruker APEX2 area detector'
_diffrn_detector_area_resol_mean 7.9
_diffrn_detector_type 'CCD area detector'
_diffrn_measured_fraction_theta_full 0.999
_diffrn_measured_fraction_theta_max 0.997
_diffrn_measurement_device 'Bruker-Nonius APEXII CCD area detector and X8 diffractometer'
_diffrn_measurement_device_type 'Bruker APEX-II CCD'
_diffrn_measurement_method '\f and \w scans'
_diffrn_radiation_monochromator graphite
_diffrn_radiation_probe x-ray
_diffrn_radiation_type MoK\a
_diffrn_radiation_wavelength 0.71073
_diffrn_reflns_av_R_equivalents 0.0482
_diffrn_reflns_av_unetI/netI 0.0500
_diffrn_reflns_Laue_measured_fraction_full 0.999
_diffrn_reflns_Laue_measured_fraction_max 0.997
_diffrn_reflns_limit_h_max 11
_diffrn_reflns_limit_h_min -8
_diffrn_reflns_limit_k_max 12
_diffrn_reflns_limit_k_min -16
_diffrn_reflns_limit_l_max 27
_diffrn_reflns_limit_l_min -31
_diffrn_reflns_number 20239
_diffrn_reflns_point_group_measured_fraction_full 0.999
_diffrn_reflns_point_group_measured_fraction_max 0.996
_diffrn_reflns_theta_full 25.000
_diffrn_reflns_theta_max 28.349
_diffrn_reflns_theta_min 1.897
_diffrn_source 'sealed X-ray tube'
_diffrn_standards_number 0
_exptl_absorpt_coefficient_mu 1.245
_exptl_absorpt_correction_T_max 0.928
_exptl_absorpt_correction_T_min 0.737
_exptl_absorpt_correction_type multi-scan
_exptl_absorpt_process_details
;
SADABS-2012/1 (Bruker,2012) was used for absorption correction.
wR2(int) was 0.0740 before and 0.0583 after correction.
The Ratio of minimum to maximum transmission is 0.7942.
The \l/2 correction factor is 0.0015.
;
_exptl_crystal_colour colourless
_exptl_crystal_colour_primary colourless
_exptl_crystal_density_diffrn 1.663
_exptl_crystal_description plate
_exptl_crystal_F_000 1204
_exptl_crystal_size_max 0.31
_exptl_crystal_size_mid 0.14
_exptl_crystal_size_min 0.06
_refine_diff_density_max 1.716
_refine_diff_density_min -0.457
_refine_diff_density_rms 0.095
_refine_ls_abs_structure_details
;
 Flack x determined using 2205 quotients [(I+)-(I-)]/[(I+)+(I-)]
 (Parsons, Flack and Wagner, Acta Cryst. B69 (2013) 249-259).
;
_refine_ls_abs_structure_Flack 0.027(6)
_refine_ls_extinction_method none
_refine_ls_goodness_of_fit_ref 1.074
_refine_ls_hydrogen_treatment mixed
_refine_ls_matrix_type full
_refine_ls_number_parameters 351
_refine_ls_number_reflns 5805
_refine_ls_number_restraints 0
_refine_ls_restrained_S_all 1.074
_refine_ls_R_factor_all 0.0456
_refine_ls_R_factor_gt 0.0413
_refine_ls_shift/su_max 0.000
_refine_ls_shift/su_mean 0.000
_refine_ls_structure_factor_coef Fsqd
_refine_ls_weighting_details 'w=1/[\s^2^(Fo^2^)+(0.0463P)^2^+2.3165P] where P=(Fo^2^+2Fc^2^)/3'
_refine_ls_weighting_scheme calc
_refine_ls_wR_factor_gt 0.0962
_refine_ls_wR_factor_ref 0.0983
_reflns_Friedel_coverage 0.763
_reflns_Friedel_fraction_full 1.000
_reflns_Friedel_fraction_max 0.995
_reflns_number_gt 5418
_reflns_number_total 5805
_reflns_threshold_expression 'I > 2\s(I)'
_cod_data_source_file ic502942a_si_003.cif
_cod_data_source_block co474
_cod_depositor_comments
;
The following automatic conversions were performed:

'_diffrn_radiation_probe' value 'X-ray' changed to 'x-ray' according
to
/usr/data/users/saulius/crontab/automatic-downloads/rss-feeds/ACS/lib/dictionaries/cif_core.dic
dictionary named 'cif_core.dic' version 2.4.2 from 2011-04-26.

Automatic conversion script
Id: cif_fix_values 3008 2015-01-20 13:52:24Z robertas 

 Adding full bibliography for 4342271--4342272.cif.
;
_cod_original_cell_volume 2333.6(12)
_cod_database_code 4342271
_shelxl_version_number 2014/6
_shelx_space_group_comment
;
The symmetry employed for this shelxl refinement is uniquely defined
by the following loop, which should always be used as a source of
symmetry information in preference to the above space-group names.
They are only intended as comments.
;
_olex2_refinement_description
;
1. Fixed Uiso
 At 1.2 times of:
  All C(H) groups, All C(H,H) groups
2.a Ternary CH refined with riding coordinates:
 C8(H8), C13(H13)
2.b Secondary CH2 refined with riding coordinates:
 C7(H7A,H7B), C9(H9A,H9B), C10(H10A,H10B), C11(H11A,H11B), C12(H12A,H12B),
 C14(H14A,H14B), C21(H21A,H21B), C23(H23A,H23B)
2.c Aromatic/amide H refined with riding coordinates:
 C3(H3), C4(H4), C5(H5), C16(H16), C17(H17), C18(H18)
;
_olex2_submission_special_instructions 'No special instructions were received'

loop_
_space_group_symop_operation_xyz
'x, y, z'
'-x+1/2, -y, z+1/2'
'x+1/2, -y+1/2, -z'
'-x, y+1/2, -z+1/2'

loop_
_atom_site_label
_atom_site_type_symbol
_atom_site_fract_x
_atom_site_fract_y
_atom_site_fract_z
_atom_site_U_iso_or_equiv
_atom_site_adp_type
_atom_site_occupancy
_atom_site_site_symmetry_order
_atom_site_calc_flag
_atom_site_refinement_flags_posn
Ga1 Ga -0.87094(5) -0.35161(3) -0.27491(2) 0.00835(11) Uani 1 1 d .
O1 O -1.0775(4) -0.2944(3) -0.24597(13) 0.0129(6) Uani 1 1 d .
O2 O -1.1903(4) -0.2021(3) -0.17352(14) 0.0176(7) Uani 1 1 d .
O3 O -0.3624(4) 0.0431(3) -0.41262(14) 0.0206(7) Uani 1 1 d .
O4 O -0.4381(4) 0.1586(3) -0.48115(14) 0.0230(7) Uani 1 1 d .
O5 O -0.8563(3) -0.4802(2) -0.22465(13) 0.0121(5) Uani 1 1 d .
O6 O -0.6832(4) -0.5980(3) -0.18450(13) 0.0159(6) Uani 1 1 d .
O7 O -0.9464(4) -0.4372(2) -0.33721(13) 0.0130(6) Uani 1 1 d .
O8 O -1.0094(4) -0.4296(3) -0.43025(14) 0.0191(7) Uani 1 1 d .
N1 N -0.7876(4) -0.2570(3) -0.21137(14) 0.0094(7) Uani 1 1 d .
N2 N -0.6142(4) -0.3788(3) -0.28393(14) 0.0098(7) Uani 1 1 d .
N3 N -0.8244(4) -0.2301(3) -0.34137(14) 0.0082(7) Uani 1 1 d .
N4 N -0.6669(4) 0.0028(3) -0.38201(16) 0.0119(7) Uani 1 1 d .
C1 C -1.0725(5) -0.2367(4) -0.19907(19) 0.0128(9) Uani 1 1 d .
C2 C -0.9018(5) -0.2159(3) -0.17639(17) 0.0105(8) Uani 1 1 d .
C3 C -0.8590(6) -0.1643(3) -0.12545(18) 0.0134(8) Uani 1 1 d .
H3 H -0.9385 -0.1337 -0.1007 0.016 Uiso 1 1 calc R
C4 C -0.6942(5) -0.1596(4) -0.11247(18) 0.0144(8) Uani 1 1 d .
H4 H -0.6601 -0.1244 -0.0782 0.017 Uiso 1 1 calc R
C5 C -0.5786(5) -0.2054(3) -0.14870(18) 0.0120(8) Uani 1 1 d .
H5 H -0.4667 -0.2036 -0.1390 0.014 Uiso 1 1 calc R
C6 C -0.6303(6) -0.2540(3) -0.19941(17) 0.0100(7) Uani 1 1 d .
C7 C -0.5219(5) -0.3021(3) -0.24526(19) 0.0109(8) Uani 1 1 d .
H7A H -0.4746 -0.2412 -0.2681 0.013 Uiso 1 1 calc R
H7B H -0.4317 -0.3431 -0.2271 0.013 Uiso 1 1 calc R
C8 C -0.5846(5) -0.3626(3) -0.34663(17) 0.0100(8) Uani 1 1 d .
H8 H -0.6448 -0.4222 -0.3673 0.012 Uiso 1 1 calc R
C9 C -0.4070(5) -0.3704(3) -0.36437(18) 0.0126(9) Uani 1 1 d .
H9A H -0.3608 -0.4417 -0.3513 0.015 Uiso 1 1 calc R
H9B H -0.3444 -0.3097 -0.3464 0.015 Uiso 1 1 calc R
C10 C -0.3942(5) -0.3620(4) -0.42980(18) 0.0166(9) Uani 1 1 d .
H10A H -0.2791 -0.3662 -0.4415 0.020 Uiso 1 1 calc R
H10B H -0.4531 -0.4244 -0.4477 0.020 Uiso 1 1 calc R
C11 C -0.4672(6) -0.2523(4) -0.44973(19) 0.0168(9) Uani 1 1 d .
H11A H -0.4047 -0.1900 -0.4333 0.020 Uiso 1 1 calc R
H11B H -0.4601 -0.2472 -0.4918 0.020 Uiso 1 1 calc R
C12 C -0.6445(6) -0.2432(4) -0.43131(17) 0.0138(8) Uani 1 1 d .
H12A H -0.7082 -0.3038 -0.4488 0.017 Uiso 1 1 calc R
H12B H -0.6902 -0.1719 -0.4445 0.017 Uiso 1 1 calc R
C13 C -0.6558(5) -0.2506(3) -0.36595(18) 0.0103(8) Uani 1 1 d .
H13 H -0.5834 -0.1916 -0.3502 0.012 Uiso 1 1 calc R
C14 C -0.8389(5) -0.1119(3) -0.32150(18) 0.0102(8) Uani 1 1 d .
H14A H -0.7555 -0.0982 -0.2919 0.012 Uiso 1 1 calc R
H14B H -0.9464 -0.1019 -0.3034 0.012 Uiso 1 1 calc R
C15 C -0.8198(5) -0.0264(3) -0.36828(18) 0.0118(8) Uani 1 1 d .
C16 C -0.9547(5) 0.0193(4) -0.3960(2) 0.0142(9) Uani 1 1 d .
H16 H -1.0613 -0.0025 -0.3854 0.017 Uiso 1 1 calc R
C17 C -0.9313(6) 0.0968(4) -0.4390(2) 0.0180(10) Uani 1 1 d .
H17 H -1.0214 0.1293 -0.4579 0.022 Uiso 1 1 calc R
C18 C -0.7745(6) 0.1259(4) -0.4538(2) 0.0173(10) Uani 1 1 d .
H18 H -0.7544 0.1793 -0.4827 0.021 Uiso 1 1 calc R
C19 C -0.6474(6) 0.0750(3) -0.42516(18) 0.0150(9) Uani 1 1 d .
C20 C -0.4753(6) 0.0974(4) -0.4423(2) 0.0179(10) Uani 1 1 d .
C21 C -0.5933(5) -0.4957(3) -0.26594(18) 0.0120(8) Uani 1 1 d .
H21A H -0.4823 -0.5061 -0.2507 0.014 Uiso 1 1 calc R
H21B H -0.6061 -0.5447 -0.2995 0.014 Uiso 1 1 calc R
C22 C -0.7170(5) -0.5286(3) -0.22015(19) 0.0106(8) Uani 1 1 d .
C23 C -0.9591(5) -0.2590(4) -0.38108(19) 0.0127(9) Uani 1 1 d .
H23A H -0.9376 -0.2269 -0.4192 0.015 Uiso 1 1 calc R
H23B H -1.0623 -0.2278 -0.3667 0.015 Uiso 1 1 calc R
C24 C -0.9731(5) -0.3853(3) -0.38582(19) 0.0120(8) Uani 1 1 d .
O9 O -0.6955(5) -0.5909(3) -0.42818(17) 0.0262(8) Uani 1 1 d .
H9C H -0.749(14) -0.613(9) -0.390(5) 0.12(4) Uiso 1 1 d .
H9D H -0.777(12) -0.589(7) -0.463(4) 0.09(3) Uiso 1 1 d .

loop_
_atom_site_aniso_label
_atom_site_aniso_U_11
_atom_site_aniso_U_22
_atom_site_aniso_U_33
_atom_site_aniso_U_23
_atom_site_aniso_U_13
_atom_site_aniso_U_12
Ga1 0.00469(18) 0.01049(18) 0.0099(2) 0.00081(17) -0.00010(18) -0.00029(17)
O1 0.0088(14) 0.0170(15) 0.0127(14) 0.0000(12) 0.0000(11) 0.0008(11)
O2 0.0103(15) 0.0221(16) 0.0203(17) -0.0019(14) 0.0045(14) 0.0062(13)
O3 0.0119(15) 0.0256(16) 0.0242(17) 0.0042(13) 0.0012(15) -0.0016(15)
O4 0.0261(18) 0.0199(16) 0.0229(17) 0.0074(15) 0.0070(14) -0.0062(15)
O5 0.0091(13) 0.0136(12) 0.0136(13) 0.0032(12) 0.0009(14) 0.0006(11)
O6 0.0170(15) 0.0161(15) 0.0147(15) 0.0038(13) -0.0009(13) 0.0014(12)
O7 0.0136(15) 0.0125(14) 0.0128(15) -0.0004(12) -0.0023(12) -0.0020(12)
O8 0.0223(18) 0.0202(16) 0.0147(17) -0.0009(13) -0.0065(14) -0.0030(14)
N1 0.0093(16) 0.0112(16) 0.0076(16) 0.0013(13) 0.0017(13) 0.0008(13)
N2 0.0088(15) 0.0110(15) 0.0095(16) 0.0021(12) -0.0009(14) 0.0008(12)
N3 0.0044(16) 0.0110(16) 0.0092(16) -0.0022(13) -0.0007(13) 0.0006(12)
N4 0.0112(18) 0.0090(15) 0.0155(18) 0.0004(14) 0.0005(14) 0.0002(12)
C1 0.012(2) 0.013(2) 0.014(2) 0.0051(17) 0.0007(17) 0.0027(16)
C2 0.011(2) 0.0096(17) 0.0109(19) 0.0007(15) 0.0030(16) 0.0018(15)
C3 0.016(2) 0.0094(18) 0.0150(19) -0.0006(15) 0.0031(18) 0.0013(17)
C4 0.018(2) 0.0128(19) 0.0125(19) -0.0009(17) 0.0025(17) -0.0013(18)
C5 0.012(2) 0.0105(18) 0.013(2) 0.0009(16) 0.0005(16) -0.0045(15)
C6 0.0098(18) 0.0086(17) 0.0117(18) 0.0022(15) 0.0016(18) 0.0000(17)
C7 0.0069(19) 0.0134(19) 0.012(2) -0.0022(16) -0.0003(16) -0.0013(15)
C8 0.0099(18) 0.0100(18) 0.0100(18) 0.0005(16) 0.0004(14) -0.0006(15)
C9 0.010(2) 0.015(2) 0.0128(19) 0.0006(16) 0.0032(15) 0.0016(15)
C10 0.013(2) 0.023(2) 0.0141(19) -0.0016(18) 0.0045(17) 0.0042(19)
C11 0.016(2) 0.025(2) 0.010(2) 0.0010(18) 0.0045(18) 0.0013(18)
C12 0.014(2) 0.0175(19) 0.0096(18) 0.0019(16) 0.0008(17) -0.0019(17)
C13 0.006(2) 0.0125(18) 0.0125(19) 0.0005(16) -0.0003(15) -0.0003(15)
C14 0.010(2) 0.0098(17) 0.0114(19) -0.0007(15) 0.0013(15) 0.0029(14)
C15 0.013(2) 0.0110(18) 0.011(2) -0.0022(16) 0.0045(16) 0.0026(15)
C16 0.010(2) 0.015(2) 0.017(2) 0.0010(18) -0.0003(18) 0.0049(16)
C17 0.019(2) 0.019(2) 0.016(2) -0.0020(19) -0.0033(19) 0.0059(18)
C18 0.023(2) 0.017(2) 0.012(2) 0.0047(17) -0.0008(18) 0.0010(18)
C19 0.019(2) 0.0125(18) 0.014(2) -0.0022(16) 0.0037(19) -0.0006(17)
C20 0.023(2) 0.015(2) 0.016(2) -0.0005(18) 0.0017(19) -0.0059(18)
C21 0.0098(19) 0.0097(17) 0.016(2) 0.0033(16) 0.0001(16) 0.0027(13)
C22 0.0089(18) 0.0105(17) 0.012(2) -0.0033(16) 0.0002(17) -0.0035(14)
C23 0.0061(19) 0.016(2) 0.016(2) 0.0018(17) -0.0030(17) 0.0002(16)
C24 0.0084(19) 0.0124(19) 0.015(2) -0.0010(16) -0.0015(16) -0.0010(15)
O9 0.0204(18) 0.0307(19) 0.0275(19) 0.0034(16) -0.0028(16) 0.0001(16)

loop_
_atom_type_symbol
_atom_type_description
_atom_type_scat_dispersion_real
_atom_type_scat_dispersion_imag
_atom_type_scat_source
C C 0.0033 0.0016 'International Tables Vol C Tables 4.2.6.8 and 6.1.1.4'
H H 0.0000 0.0000 'International Tables Vol C Tables 4.2.6.8 and 6.1.1.4'
Ga Ga 0.2307 1.6083 'International Tables Vol C Tables 4.2.6.8 and 6.1.1.4'
N N 0.0061 0.0033 'International Tables Vol C Tables 4.2.6.8 and 6.1.1.4'
O O 0.0106 0.0060 'International Tables Vol C Tables 4.2.6.8 and 6.1.1.4'

loop_
_geom_angle_atom_site_label_1
_geom_angle_atom_site_label_2
_geom_angle_atom_site_label_3
_geom_angle
O1 Ga1 N1 80.75(14)
O1 Ga1 N2 160.52(13)
O1 Ga1 N3 99.37(13)
O5 Ga1 O1 97.22(12)
O5 Ga1 N1 89.13(13)
O5 Ga1 N2 82.94(12)
O5 Ga1 N3 163.34(12)
O7 Ga1 O1 100.01(13)
O7 Ga1 O5 92.89(13)
O7 Ga1 N1 177.73(14)
O7 Ga1 N2 99.44(13)
O7 Ga1 N3 82.81(13)
N1 Ga1 N2 79.77(14)
N1 Ga1 N3 94.96(13)
N2 Ga1 N3 81.92(12)
C1 O1 Ga1 116.9(3)
C22 O5 Ga1 117.6(3)
C24 O7 Ga1 117.4(3)
C2 N1 Ga1 115.1(3)
C6 N1 Ga1 120.6(3)
C6 N1 C2 123.1(4)
C7 N2 Ga1 110.1(2)
C8 N2 Ga1 103.7(2)
C8 N2 C7 115.3(3)
C21 N2 Ga1 103.4(2)
C21 N2 C7 110.9(3)
C21 N2 C8 112.5(3)
C13 N3 Ga1 108.8(2)
C14 N3 Ga1 113.9(2)
C14 N3 C13 110.1(3)
C23 N3 Ga1 99.1(2)
C23 N3 C13 113.9(3)
C23 N3 C14 110.9(3)
C19 N4 C15 117.5(4)
O1 C1 C2 114.3(4)
O2 C1 O1 125.1(4)
O2 C1 C2 120.6(4)
N1 C2 C1 111.9(4)
N1 C2 C3 120.7(4)
C3 C2 C1 127.3(4)
C2 C3 H3 121.6
C2 C3 C4 116.9(4)
C4 C3 H3 121.6
C3 C4 H4 119.4
C5 C4 C3 121.2(4)
C5 C4 H4 119.4
C4 C5 H5 120.7
C4 C5 C6 118.6(4)
C6 C5 H5 120.7
N1 C6 C5 119.4(4)
N1 C6 C7 114.6(4)
C5 C6 C7 125.9(4)
N2 C7 C6 111.5(3)
N2 C7 H7A 109.3
N2 C7 H7B 109.3
C6 C7 H7A 109.3
C6 C7 H7B 109.3
H7A C7 H7B 108.0
N2 C8 H8 107.5
N2 C8 C9 114.5(3)
N2 C8 C13 109.8(3)
C9 C8 H8 107.5
C9 C8 C13 109.8(3)
C13 C8 H8 107.5
C8 C9 H9A 109.8
C8 C9 H9B 109.8
C8 C9 C10 109.4(3)
H9A C9 H9B 108.2
C10 C9 H9A 109.8
C10 C9 H9B 109.8
C9 C10 H10A 109.8
C9 C10 H10B 109.8
H10A C10 H10B 108.2
C11 C10 C9 109.6(3)
C11 C10 H10A 109.8
C11 C10 H10B 109.8
C10 C11 H11A 109.5
C10 C11 H11B 109.5
H11A C11 H11B 108.1
C12 C11 C10 110.6(4)
C12 C11 H11A 109.5
C12 C11 H11B 109.5
C11 C12 H12A 109.8
C11 C12 H12B 109.8
C11 C12 C13 109.6(4)
H12A C12 H12B 108.2
C13 C12 H12A 109.8
C13 C12 H12B 109.8
N3 C13 C8 112.2(3)
N3 C13 C12 115.0(3)
N3 C13 H13 106.8
C8 C13 H13 106.8
C12 C13 C8 108.7(3)
C12 C13 H13 106.8
N3 C14 H14A 108.6
N3 C14 H14B 108.6
N3 C14 C15 114.5(3)
H14A C14 H14B 107.6
C15 C14 H14A 108.6
C15 C14 H14B 108.6
N4 C15 C14 116.7(4)
N4 C15 C16 121.9(4)
C16 C15 C14 121.4(4)
C15 C16 H16 120.3
C17 C16 C15 119.4(4)
C17 C16 H16 120.3
C16 C17 H17 120.6
C18 C17 C16 118.9(4)
C18 C17 H17 120.6
C17 C18 H18 120.9
C17 C18 C19 118.2(4)
C19 C18 H18 120.9
N4 C19 C18 124.1(4)
N4 C19 C20 115.6(4)
C18 C19 C20 120.4(4)
O3 C20 C19 115.6(4)
O4 C20 O3 120.9(5)
O4 C20 C19 123.4(5)
N2 C21 H21A 109.3
N2 C21 H21B 109.3
N2 C21 C22 111.6(3)
H21A C21 H21B 108.0
C22 C21 H21A 109.3
C22 C21 H21B 109.3
O5 C22 C21 114.6(4)
O6 C22 O5 124.9(4)
O6 C22 C21 120.5(4)
N3 C23 H23A 109.8
N3 C23 H23B 109.8
N3 C23 C24 109.5(3)
H23A C23 H23B 108.2
C24 C23 H23A 109.8
C24 C23 H23B 109.8
O7 C24 C23 113.5(4)
O8 C24 O7 125.1(4)
O8 C24 C23 121.4(4)
H9C O9 H9D 114(8)

loop_
_geom_bond_atom_site_label_1
_geom_bond_atom_site_label_2
_geom_bond_distance
Ga1 O1 1.959(3)
Ga1 O5 1.953(3)
Ga1 O7 1.894(3)
Ga1 N1 1.999(3)
Ga1 N2 2.152(4)
Ga1 N3 2.174(3)
O1 C1 1.301(5)
O2 C1 1.215(5)
O3 C20 1.334(6)
O4 C20 1.213(6)
O5 C22 1.293(5)
O6 C22 1.216(5)
O7 C24 1.319(5)
O8 C24 1.208(5)
N1 C2 1.344(5)
N1 C6 1.327(6)
N2 C7 1.503(5)
N2 C8 1.502(5)
N2 C21 1.483(5)
N3 C13 1.525(5)
N3 C14 1.506(5)
N3 C23 1.490(5)
N4 C15 1.347(5)
N4 C19 1.345(6)
C1 C2 1.525(6)
C2 C3 1.392(6)
C3 H3 0.9500
C3 C4 1.394(6)
C4 H4 0.9500
C4 C5 1.391(6)
C5 H5 0.9500
C5 C6 1.392(6)
C6 C7 1.514(6)
C7 H7A 0.9900
C7 H7B 0.9900
C8 H8 1.0000
C8 C9 1.525(5)
C8 C13 1.543(6)
C9 H9A 0.9900
C9 H9B 0.9900
C9 C10 1.540(6)
C10 H10A 0.9900
C10 H10B 0.9900
C10 C11 1.528(6)
C11 H11A 0.9900
C11 H11B 0.9900
C11 C12 1.528(6)
C12 H12A 0.9900
C12 H12B 0.9900
C12 C13 1.537(6)
C13 H13 1.0000
C14 H14A 0.9900
C14 H14B 0.9900
C14 C15 1.515(6)
C15 C16 1.402(6)
C16 H16 0.9500
C16 C17 1.389(7)
C17 H17 0.9500
C17 C18 1.384(7)
C18 H18 0.9500
C18 C19 1.388(7)
C19 C20 1.498(7)
C21 H21A 0.9900
C21 H21B 0.9900
C21 C22 1.533(6)
C23 H23A 0.9900
C23 H23B 0.9900
C23 C24 1.534(6)
O9 H9C 1.04(11)
O9 H9D 1.06(10)

loop_
_geom_hbond_atom_site_label_D
_geom_hbond_atom_site_label_H
_geom_hbond_atom_site_label_A
_geom_hbond_distance_DH
_geom_hbond_distance_HA
_geom_hbond_distance_DA
_geom_hbond_angle_DHA
_geom_hbond_site_symmetry_A
C3 H3 O8 0.95 2.61 3.304(5) 130.7 4_354
C5 H5 O2 0.95 2.42 3.254(5) 146.7 1_655
C5 H5 O9 0.95 2.47 3.204(6) 133.6 4_454
C7 H7A O6 0.99 2.43 3.413(5) 170.4 4_454
C8 H8 O7 1.00 2.59 3.124(5) 113.2 .
C8 H8 O9 1.00 2.52 3.478(6) 159.8 .
C12 H12B N4 0.99 2.58 3.195(6) 120.5 .
C13 H13 O6 1.00 2.60 3.551(5) 158.3 4_454
C13 H13 N4 1.00 2.56 3.086(6) 112.7 .
C14 H14B O5 0.99 2.29 3.164(5) 146.9 4_354
C16 H16 O3 0.95 2.62 3.396(6) 139.0 1_455
C18 H18 O4 0.95 2.62 3.304(6) 129.7 3_454
C21 H21B O2 0.99 2.61 3.378(5) 134.0 4_344
O9 H9C O2 1.04(11) 1.90(11) 2.893(5) 159(9) 4_344
O9 H9D O4 1.06(10) 2.04(10) 3.030(5) 154(7) 3_444

loop_
_geom_torsion_atom_site_label_1
_geom_torsion_atom_site_label_2
_geom_torsion_atom_site_label_3
_geom_torsion_atom_site_label_4
_geom_torsion
Ga1 O1 C1 O2 -174.6(4)
Ga1 O1 C1 C2 4.3(4)
Ga1 O5 C22 O6 168.2(3)
Ga1 O5 C22 C21 -14.3(4)
Ga1 O7 C24 O8 174.1(4)
Ga1 O7 C24 C23 -7.7(5)
Ga1 N1 C2 C1 -9.0(4)
Ga1 N1 C2 C3 169.4(3)
Ga1 N1 C6 C5 -167.5(3)
Ga1 N1 C6 C7 14.6(5)
Ga1 N2 C7 C6 17.1(4)
Ga1 N2 C8 C9 176.4(3)
Ga1 N2 C8 C13 52.3(3)
Ga1 N2 C21 C22 -31.8(4)
Ga1 N3 C13 C8 12.1(4)
Ga1 N3 C13 C12 137.0(3)
Ga1 N3 C14 C15 -175.5(3)
Ga1 N3 C23 C24 -42.5(4)
O1 Ga1 O7 C24 83.8(3)
O1 C1 C2 N1 3.2(5)
O1 C1 C2 C3 -175.1(4)
O2 C1 C2 N1 -177.8(4)
O2 C1 C2 C3 3.9(7)
O5 Ga1 O7 C24 -178.3(3)
N1 C2 C3 C4 -1.2(6)
N1 C6 C7 N2 -20.7(5)
N2 Ga1 O7 C24 -95.0(3)
N2 C8 C9 C10 175.4(3)
N2 C8 C13 N3 -44.1(4)
N2 C8 C13 C12 -172.4(3)
N2 C21 C22 O5 32.8(5)
N2 C21 C22 O6 -149.6(4)
N3 Ga1 O7 C24 -14.5(3)
N3 C14 C15 N4 -83.9(5)
N3 C14 C15 C16 95.7(5)
N3 C23 C24 O7 37.6(5)
N3 C23 C24 O8 -144.2(4)
N4 C15 C16 C17 0.2(6)
N4 C19 C20 O3 0.0(6)
N4 C19 C20 O4 178.4(4)
C1 C2 C3 C4 176.9(4)
C2 N1 C6 C5 -0.6(6)
C2 N1 C6 C7 -178.5(4)
C2 C3 C4 C5 -0.6(6)
C3 C4 C5 C6 1.7(6)
C4 C5 C6 N1 -1.1(6)
C4 C5 C6 C7 176.5(4)
C5 C6 C7 N2 161.5(4)
C6 N1 C2 C1 -176.6(4)
C6 N1 C2 C3 1.9(6)
C7 N2 C8 C9 55.9(5)
C7 N2 C8 C13 -68.2(4)
C7 N2 C21 C22 86.3(4)
C8 N2 C7 C6 133.9(4)
C8 N2 C21 C22 -143.0(3)
C8 C9 C10 C11 58.9(5)
C9 C8 C13 N3 -170.9(3)
C9 C8 C13 C12 60.8(4)
C9 C10 C11 C12 -58.6(5)
C10 C11 C12 C13 59.4(5)
C11 C12 C13 N3 173.6(3)
C11 C12 C13 C8 -59.7(4)
C13 N3 C14 C15 62.1(4)
C13 N3 C23 C24 72.7(4)
C13 C8 C9 C10 -60.5(4)
C14 N3 C13 C8 137.5(3)
C14 N3 C13 C12 -97.7(4)
C14 N3 C23 C24 -162.5(3)
C14 C15 C16 C17 -179.4(4)
C15 N4 C19 C18 4.2(6)
C15 N4 C19 C20 -174.9(4)
C15 C16 C17 C18 0.7(7)
C16 C17 C18 C19 0.8(7)
C17 C18 C19 N4 -3.3(7)
C17 C18 C19 C20 175.7(4)
C18 C19 C20 O3 -179.1(4)
C18 C19 C20 O4 -0.7(7)
C19 N4 C15 C14 177.1(4)
C19 N4 C15 C16 -2.5(6)
C21 N2 C7 C6 -96.7(4)
C21 N2 C8 C9 -72.6(4)
C21 N2 C8 C13 163.3(3)
C23 N3 C13 C8 -97.3(4)
C23 N3 C13 C12 27.6(5)
C23 N3 C14 C15 -64.8(4)
